data_7717170
loop_
_publ_author_name
'Koptseva, Tatyana S.'
'Skatova, Alexandra A.'
'Moskalev, Mikhail V.'
'Rumyantcev, Roman V.'
'Fedushkin, Igor L.'

_publ_section_title
;
 Hydro-coupling of isocyanates promoted by 1,2-bis(arylimino)acenaphthene
 aluminum hydrides.
;
_journal_issue 42
_journal_name_full 'Dalton transactions (Cambridge, England : 2003)'
_journal_page_first 17308
_journal_page_last 17312
_journal_paper_doi 10.1039/d4dt02597k
_journal_volume 53
_journal_year 2024
_chemical_formula_sum 'C71 H70 Al N6 O4'
_chemical_formula_weight 1098.31
_space_group_crystal_system monoclinic
_space_group_IT_number 14
_space_group_name_Hall '-P 2ybc'
_space_group_name_H-M_alt 'P 1 21/c 1'
_atom_sites_solution_hydrogens geom
_atom_sites_solution_primary dual
_atom_sites_solution_secondary difmap
_audit_creation_method SHELXL-2019/3
_audit_update_record
;
2024-06-20 deposited with the CCDC.	2024-10-01 downloaded from the CCDC.
;
_cell_angle_alpha 90
_cell_angle_beta 101.2880(10)
_cell_angle_gamma 90
_cell_formula_units_Z 4
_cell_length_a 10.68620(10)
_cell_length_b 24.2190(3)
_cell_length_c 24.0009(3)
_cell_measurement_reflns_used 29182
_cell_measurement_temperature 150(2)
_cell_measurement_theta_max 29.2500
_cell_measurement_theta_min 1.9820
_cell_volume 6091.49(12)
_computing_cell_refinement 'CrysAlisPro 1.171.41.93a (Rigaku OD, 2020)'
_computing_data_collection 'CrysAlisPro 1.171.41.93a (Rigaku OD, 2020)'
_computing_data_reduction 'CrysAlisPro 1.171.41.93a (Rigaku OD, 2020)'
_computing_molecular_graphics 'Diamond. Ver. 3.2k. (Putz & Brandernburg, 2014)'
_computing_publication_material 'Diamond. Ver. 3.2k. (Putz & Brandernburg, 2014)'
_computing_structure_refinement SHELXL-2019/3
_computing_structure_solution SHELXT-2014/5
_diffrn_ambient_temperature 150(2)
_diffrn_detector_area_resol_mean 16.0704
_diffrn_measured_fraction_theta_full 0.999
_diffrn_measured_fraction_theta_max 1.000
_diffrn_measurement_device_type 'Xcalibur, Eos'
_diffrn_measurement_method '\w scans'
_diffrn_radiation_type MoK\a
_diffrn_radiation_wavelength 0.71073
_diffrn_reflns_av_R_equivalents 0.0410
_diffrn_reflns_av_unetI/netI 0.0266
_diffrn_reflns_Laue_measured_fraction_full 0.999
_diffrn_reflns_Laue_measured_fraction_max 1.000
_diffrn_reflns_limit_h_max 13
_diffrn_reflns_limit_h_min -13
_diffrn_reflns_limit_k_max 30
_diffrn_reflns_limit_k_min -30
_diffrn_reflns_limit_l_max 29
_diffrn_reflns_limit_l_min -29
_diffrn_reflns_number 101640
_diffrn_reflns_point_group_measured_fraction_full 0.999
_diffrn_reflns_point_group_measured_fraction_max 1.000
_diffrn_reflns_theta_full 25.242
_diffrn_reflns_theta_max 26.373
_diffrn_reflns_theta_min 1.924
_diffrn_source 'fine-focus sealed X-ray tube'
_exptl_absorpt_coefficient_mu 0.088
_exptl_absorpt_correction_T_max 0.983
_exptl_absorpt_correction_T_min 0.964
_exptl_absorpt_correction_type analytical
_exptl_absorpt_process_details
;
CrysAlisPro 1.171.41.93a (Rigaku Oxford Diffraction, 2020)
Analytical numeric absorption correction using a multifaceted crystal
model based on expressions derived by R.C. Clark & J.S. Reid.
(Clark, R. C. & Reid, J. S. (1995). Acta Cryst. A51, 887-897)
Empirical absorption correction using spherical harmonics,
implemented in SCALE3 ABSPACK scaling algorithm.
;
_exptl_crystal_colour brown
_exptl_crystal_density_diffrn 1.198
_exptl_crystal_description prism
_exptl_crystal_F_000 2332
_exptl_crystal_size_max 0.460
_exptl_crystal_size_mid 0.430
_exptl_crystal_size_min 0.210
_refine_diff_density_max 0.349
_refine_diff_density_min -0.338
_refine_diff_density_rms 0.041
_refine_ls_extinction_method none
_refine_ls_goodness_of_fit_ref 1.029
_refine_ls_hydrogen_treatment constr
_refine_ls_matrix_type full
_refine_ls_number_parameters 774
_refine_ls_number_reflns 12447
_refine_ls_number_restraints 376
_refine_ls_restrained_S_all 1.030
_refine_ls_R_factor_all 0.0633
_refine_ls_R_factor_gt 0.0430
_refine_ls_shift/su_max 0.002
_refine_ls_shift/su_mean 0.000
_refine_ls_structure_factor_coef Fsqd
_refine_ls_weighting_details 'w=1/[\s^2^(Fo^2^)+(0.0459P)^2^+2.9202P] where P=(Fo^2^+2Fc^2^)/3'
_refine_ls_weighting_scheme calc
_refine_ls_wR_factor_gt 0.1011
_refine_ls_wR_factor_ref 0.1124
_reflns_Friedel_coverage 0.000
_reflns_number_gt 9559
_reflns_number_total 12447
_reflns_threshold_expression 'I > 2\s(I)'
_cod_data_source_file d4dt02597k2.cif
_cod_data_source_block albian4phnco
_cod_depositor_comments 'Adding full bibliography for 7717170--7717178.cif.'
_cod_original_sg_symbol_H-M 'P 21/c'
_cod_database_code 7717170
_shelx_shelxl_version_number 2019/3
_shelx_space_group_comment
;
The symmetry employed for this shelxl refinement is uniquely defined
by the following loop, which should always be used as a source of
symmetry information in preference to the above space-group names.
They are only intended as comments.
;
_shelx_estimated_absorpt_t_min 0.961
_shelx_estimated_absorpt_t_max 0.982
_oxdiff_exptl_absorpt_empirical_full_min 0.907
_oxdiff_exptl_absorpt_empirical_full_max 1.148
_oxdiff_exptl_absorpt_empirical_details
;
Empirical correction (ABSPACK) includes:
- Absorption correction using spherical harmonics
- Frame scaling
;

loop_
_space_group_symop_operation_xyz
'x, y, z'
'-x, y+1/2, -z+1/2'
'-x, -y, -z'
'x, -y-1/2, z-1/2'

loop_
_atom_site_label
_atom_site_type_symbol
_atom_site_fract_x
_atom_site_fract_y
_atom_site_fract_z
_atom_site_U_iso_or_equiv
_atom_site_adp_type
_atom_site_occupancy
_atom_site_site_symmetry_order
_atom_site_calc_flag
_atom_site_refinement_flags_posn
_atom_site_refinement_flags_adp
_atom_site_refinement_flags_occupancy
_atom_site_disorder_assembly
_atom_site_disorder_group
Al1 Al 0.58065(4) 0.58700(2) 0.75388(2) 0.01974(10) Uani 1 1 d . . . . .
N1 N 0.60444(12) 0.58115(5) 0.83777(5) 0.0212(3) Uani 1 1 d D . . . .
N2 N 0.54223(12) 0.66564(5) 0.76809(5) 0.0189(3) Uani 1 1 d . . . . .
N3 N 0.61353(13) 0.59040(6) 0.58702(5) 0.0263(3) Uani 1 1 d . . . . .
N4 N 0.77296(12) 0.58155(6) 0.66591(5) 0.0259(3) Uani 1 1 d . . . . .
N5 N 0.58780(13) 0.42697(5) 0.70190(6) 0.0288(3) Uani 1 1 d D . . . .
N6 N 0.41795(12) 0.48687(5) 0.68978(5) 0.0236(3) Uani 1 1 d . . . . .
O1 O 0.56651(10) 0.60099(4) 0.67678(4) 0.0238(2) Uani 1 1 d . . . . .
O2 O 0.76250(10) 0.59677(4) 0.75995(4) 0.0256(2) Uani 1 1 d . . . . .
O3 O 0.61033(10) 0.51218(4) 0.74686(4) 0.0260(2) Uani 1 1 d . . . . .
O4 O 0.40109(10) 0.56908(4) 0.73652(4) 0.0241(2) Uani 1 1 d . . . . .
C1 C 0.58699(15) 0.62957(6) 0.86119(6) 0.0220(3) Uani 1 1 d . . . . .
C2 C 0.55269(14) 0.67522(6) 0.82341(6) 0.0198(3) Uani 1 1 d . . . . .
C3 C 0.53641(15) 0.72435(6) 0.85702(6) 0.0224(3) Uani 1 1 d . . . . .
C4 C 0.56068(16) 0.70599(7) 0.91440(6) 0.0263(3) Uani 1 1 d . . . . .
C5 C 0.59224(16) 0.64889(7) 0.91955(6) 0.0272(3) Uani 1 1 d . . . . .
C6 C 0.61807(19) 0.62588(7) 0.97311(7) 0.0369(4) Uani 1 1 d . . . . .
H6A H 0.640198 0.587980 0.978314 0.044 Uiso 1 1 calc R U . . .
C7 C 0.6108(2) 0.66018(8) 1.02019(7) 0.0455(5) Uani 1 1 d . . . . .
H7A H 0.628053 0.644390 1.057137 0.055 Uiso 1 1 calc R U . . .
C8 C 0.5800(2) 0.71500(8) 1.01484(7) 0.0443(5) Uani 1 1 d . . . . .
H8A H 0.575859 0.736236 1.047712 0.053 Uiso 1 1 calc R U . . .
C9 C 0.55413(18) 0.74037(7) 0.96043(7) 0.0338(4) Uani 1 1 d . . . . .
C10 C 0.52374(19) 0.79653(7) 0.94767(7) 0.0363(4) Uani 1 1 d . . . . .
H10A H 0.518207 0.821661 0.977483 0.044 Uiso 1 1 calc R U . . .
C11 C 0.50227(17) 0.81481(7) 0.89244(7) 0.0312(4) Uani 1 1 d . . . . .
H11A H 0.483168 0.852724 0.884989 0.037 Uiso 1 1 calc R U . . .
C12 C 0.50759(15) 0.77912(6) 0.84621(7) 0.0257(3) Uani 1 1 d . . . . .
H12A H 0.491524 0.792794 0.808379 0.031 Uiso 1 1 calc R U . . .
C13 C 0.6333(12) 0.5367(4) 0.8785(5) 0.0201(9) Uani 0.347(12) 1 d DG U P A 1
C14 C 0.5394(9) 0.4991(6) 0.8857(6) 0.0271(8) Uani 0.347(12) 1 d DG U P A 1
C15 C 0.5727(11) 0.4509(5) 0.9165(7) 0.0358(9) Uani 0.347(12) 1 d G U P A 1
H15A H 0.508464 0.425278 0.921419 0.043 Uiso 0.347(12) 1 calc R U P A 1
C16 C 0.6998(12) 0.4403(4) 0.9401(7) 0.0373(11) Uani 0.347(12) 1 d G U P A 1
H16A H 0.722507 0.407369 0.961160 0.045 Uiso 0.347(12) 1 calc R U P A 1
C17 C 0.7937(8) 0.4779(5) 0.9329(7) 0.0342(9) Uani 0.347(12) 1 d G U P A 1
H17A H 0.880611 0.470585 0.949040 0.041 Uiso 0.347(12) 1 calc R U P A 1
C18 C 0.7605(11) 0.5260(4) 0.9021(6) 0.0266(10) Uani 0.347(12) 1 d DG U P A 1
C19 C 0.3989(9) 0.5069(8) 0.8584(8) 0.0361(8) Uani 0.347(12) 1 d D U P A 1
H19A H 0.382155 0.538578 0.831238 0.043 Uiso 0.347(12) 1 calc R U P A 1
C20 C 0.357(2) 0.4503(8) 0.8315(9) 0.0536(14) Uani 0.347(12) 1 d D U P A 1
H20A H 0.413559 0.439857 0.805564 0.080 Uiso 0.347(12) 1 calc R U P A 1
H20B H 0.269185 0.452683 0.810438 0.080 Uiso 0.347(12) 1 calc R U P A 1
H20C H 0.362856 0.422478 0.861546 0.080 Uiso 0.347(12) 1 calc R U P A 1
C21 C 0.347(2) 0.5151(8) 0.9133(8) 0.0560(14) Uani 0.347(12) 1 d D U P A 1
H21A H 0.393460 0.545001 0.935734 0.084 Uiso 0.347(12) 1 calc R U P A 1
H21B H 0.357269 0.480871 0.935513 0.084 Uiso 0.347(12) 1 calc R U P A 1
H21C H 0.255798 0.524595 0.903510 0.084 Uiso 0.347(12) 1 calc R U P A 1
C22 C 0.8636(10) 0.5683(5) 0.8959(4) 0.0312(10) Uani 0.347(12) 1 d D U P A 1
H22A H 0.820228 0.599387 0.872205 0.037 Uiso 0.347(12) 1 calc R U P A 1
C23 C 0.9667(13) 0.5457(6) 0.8656(5) 0.0466(11) Uani 0.347(12) 1 d D U P A 1
H23A H 0.926230 0.529645 0.829081 0.070 Uiso 0.347(12) 1 calc R U P A 1
H23B H 1.016304 0.517299 0.889314 0.070 Uiso 0.347(12) 1 calc R U P A 1
H23C H 1.023494 0.575852 0.859199 0.070 Uiso 0.347(12) 1 calc R U P A 1
C24 C 0.9258(11) 0.5927(5) 0.9537(4) 0.0528(12) Uani 0.347(12) 1 d D U P A 1
H24A H 0.859716 0.608449 0.972080 0.079 Uiso 0.347(12) 1 calc R U P A 1
H24B H 0.986253 0.621666 0.948243 0.079 Uiso 0.347(12) 1 calc R U P A 1
H24C H 0.971231 0.563476 0.977837 0.079 Uiso 0.347(12) 1 calc R U P A 1
C13' C 0.6491(6) 0.5334(2) 0.8721(3) 0.0201(9) Uani 0.653(12) 1 d DG U P A 2
C14' C 0.5605(5) 0.4960(3) 0.8850(3) 0.0271(8) Uani 0.653(12) 1 d DG U P A 2
C15' C 0.6010(6) 0.4512(3) 0.9202(3) 0.0358(9) Uani 0.653(12) 1 d G U P A 2
H15B H 0.540372 0.425617 0.929021 0.043 Uiso 0.653(12) 1 calc R U P A 2
C16' C 0.7301(6) 0.4439(2) 0.9424(3) 0.0373(11) Uani 0.653(12) 1 d G U P A 2
H16B H 0.757782 0.413265 0.966376 0.045 Uiso 0.653(12) 1 calc R U P A 2
C17' C 0.8188(5) 0.4813(3) 0.9294(3) 0.0342(9) Uani 0.653(12) 1 d G U P A 2
H17B H 0.907043 0.476296 0.944559 0.041 Uiso 0.653(12) 1 calc R U P A 2
C18' C 0.7783(6) 0.5261(2) 0.8942(3) 0.0266(10) Uani 0.653(12) 1 d DG U P A 2
C19' C 0.4170(5) 0.5062(4) 0.8665(4) 0.0361(8) Uani 0.653(12) 1 d D U P A 2
H19B H 0.410311 0.536911 0.838222 0.043 Uiso 0.653(12) 1 calc R U P A 2
C20' C 0.3379(9) 0.4587(4) 0.8340(5) 0.0536(14) Uani 0.653(12) 1 d D U P A 2
H20D H 0.381133 0.444819 0.804393 0.080 Uiso 0.653(12) 1 calc R U P A 2
H20E H 0.253003 0.472367 0.816536 0.080 Uiso 0.653(12) 1 calc R U P A 2
H20F H 0.329566 0.428773 0.860536 0.080 Uiso 0.653(12) 1 calc R U P A 2
C21' C 0.3469(12) 0.5281(3) 0.9126(4) 0.0560(14) Uani 0.653(12) 1 d D U P A 2
H21D H 0.385008 0.563247 0.927458 0.084 Uiso 0.653(12) 1 calc R U P A 2
H21E H 0.354742 0.501203 0.943573 0.084 Uiso 0.653(12) 1 calc R U P A 2
H21F H 0.256502 0.533766 0.895943 0.084 Uiso 0.653(12) 1 calc R U P A 2
C22' C 0.8839(5) 0.5656(3) 0.8843(2) 0.0312(10) Uani 0.653(12) 1 d D U P A 2
H22B H 0.842853 0.597732 0.861666 0.037 Uiso 0.653(12) 1 calc R U P A 2
C23' C 0.9703(6) 0.5363(3) 0.8495(3) 0.0466(11) Uani 0.653(12) 1 d D U P A 2
H23D H 0.917774 0.520124 0.815341 0.070 Uiso 0.653(12) 1 calc R U P A 2
H23E H 1.018295 0.506968 0.872510 0.070 Uiso 0.653(12) 1 calc R U P A 2
H23F H 1.029916 0.562970 0.838499 0.070 Uiso 0.653(12) 1 calc R U P A 2
C24' C 0.9618(6) 0.5875(3) 0.9402(2) 0.0528(12) Uani 0.653(12) 1 d D U P A 2
H24D H 0.904713 0.605714 0.961846 0.079 Uiso 0.653(12) 1 calc R U P A 2
H24E H 1.024977 0.614168 0.932130 0.079 Uiso 0.653(12) 1 calc R U P A 2
H24F H 1.005597 0.556785 0.962401 0.079 Uiso 0.653(12) 1 calc R U P A 2
C25 C 0.49549(14) 0.71022(6) 0.72998(6) 0.0213(3) Uani 1 1 d . . . . .
C26 C 0.58238(16) 0.74227(6) 0.70697(6) 0.0255(3) Uani 1 1 d . . . . .
C27 C 0.5359(2) 0.78769(7) 0.67342(7) 0.0381(4) Uani 1 1 d . . . . .
H27A H 0.593678 0.809902 0.657749 0.046 Uiso 1 1 calc R U . . .
C28 C 0.4084(2) 0.80093(8) 0.66259(9) 0.0479(5) Uani 1 1 d . . . . .
H28A H 0.378831 0.832405 0.640244 0.057 Uiso 1 1 calc R U . . .
C29 C 0.32394(19) 0.76840(8) 0.68424(8) 0.0438(5) Uani 1 1 d . . . . .
H29A H 0.235717 0.777401 0.675906 0.053 Uiso 1 1 calc R U . . .
C30 C 0.36444(16) 0.72243(7) 0.71819(7) 0.0289(4) Uani 1 1 d . . . . .
C31 C 0.72389(16) 0.73017(7) 0.72022(7) 0.0311(4) Uani 1 1 d . . . . .
H31A H 0.734654 0.690997 0.733481 0.037 Uiso 1 1 calc R U . . .
C32 C 0.7873(2) 0.73568(9) 0.66871(9) 0.0505(5) Uani 1 1 d . . . . .
H32A H 0.741250 0.712957 0.637533 0.076 Uiso 1 1 calc R U . . .
H32B H 0.876062 0.723216 0.678844 0.076 Uiso 1 1 calc R U . . .
H32C H 0.785127 0.774396 0.656696 0.076 Uiso 1 1 calc R U . . .
C33 C 0.7919(2) 0.76660(11) 0.76859(9) 0.0566(6) Uani 1 1 d . . . . .
H33A H 0.754964 0.760464 0.802379 0.085 Uiso 1 1 calc R U . . .
H33B H 0.781470 0.805465 0.757256 0.085 Uiso 1 1 calc R U . . .
H33C H 0.882866 0.757305 0.777235 0.085 Uiso 1 1 calc R U . . .
C34 C 0.26649(16) 0.68758(7) 0.74026(8) 0.0346(4) Uani 1 1 d . . . . .
H34A H 0.313245 0.658326 0.765494 0.042 Uiso 1 1 calc R U . . .
C35 C 0.17815(19) 0.65894(9) 0.69069(10) 0.0498(5) Uani 1 1 d . . . . .
H35A H 0.229475 0.638041 0.668324 0.075 Uiso 1 1 calc R U . . .
H35B H 0.127562 0.686752 0.666497 0.075 Uiso 1 1 calc R U . . .
H35C H 0.120916 0.633694 0.705554 0.075 Uiso 1 1 calc R U . . .
C36 C 0.1887(2) 0.72132(10) 0.77515(11) 0.0578(6) Uani 1 1 d . . . . .
H36A H 0.246330 0.738932 0.806964 0.087 Uiso 1 1 calc R U . . .
H36B H 0.129548 0.696913 0.789852 0.087 Uiso 1 1 calc R U . . .
H36C H 0.140227 0.749755 0.751022 0.087 Uiso 1 1 calc R U . . .
C37 C 0.63931(14) 0.59177(6) 0.64131(6) 0.0221(3) Uani 1 1 d . . . . .
C38 C 0.48824(15) 0.60266(7) 0.55810(6) 0.0245(3) Uani 1 1 d . . . . .
C39 C 0.44291(17) 0.57374(7) 0.50819(7) 0.0317(4) Uani 1 1 d . . . . .
H39A H 0.494465 0.545698 0.496578 0.038 Uiso 1 1 calc R U . . .
C40 C 0.32462(19) 0.58486(9) 0.47509(8) 0.0427(5) Uani 1 1 d . . . . .
H40A H 0.294280 0.563764 0.441819 0.051 Uiso 1 1 calc R U . . .
C41 C 0.25096(19) 0.62657(10) 0.49049(8) 0.0484(5) Uani 1 1 d . . . . .
H41A H 0.170358 0.634959 0.467450 0.058 Uiso 1 1 calc R U . . .
C42 C 0.29471(18) 0.65624(9) 0.53966(8) 0.0431(5) Uani 1 1 d . . . . .
H42A H 0.243506 0.685003 0.550176 0.052 Uiso 1 1 calc R U . . .
C43 C 0.41209(16) 0.64471(8) 0.57385(7) 0.0322(4) Uani 1 1 d . . . . .
H43A H 0.440684 0.665174 0.607721 0.039 Uiso 1 1 calc R U . . .
C44 C 0.82144(15) 0.58673(7) 0.72125(7) 0.0270(3) Uani 1 1 d . . . . .
H44A H 0.911183 0.582250 0.732375 0.032 Uiso 1 1 calc R U . . .
C45 C 0.86221(15) 0.56787(7) 0.62956(7) 0.0287(4) Uani 1 1 d . . . . .
C46 C 0.90426(16) 0.60832(8) 0.59718(7) 0.0346(4) Uani 1 1 d . . . . .
H46A H 0.870314 0.644636 0.596290 0.041 Uiso 1 1 calc R U . . .
C47 C 0.99612(17) 0.59550(9) 0.56610(8) 0.0407(5) Uani 1 1 d . . . . .
H47A H 1.026307 0.623297 0.544111 0.049 Uiso 1 1 calc R U . . .
C48 C 1.04407(18) 0.54313(10) 0.56669(8) 0.0469(5) Uani 1 1 d . . . . .
H48A H 1.106661 0.534595 0.544836 0.056 Uiso 1 1 calc R U . . .
C49 C 1.0019(2) 0.50283(9) 0.59881(9) 0.0518(5) Uani 1 1 d . . . . .
H49A H 1.035646 0.466513 0.599090 0.062 Uiso 1 1 calc R U . . .
C50 C 0.90964(18) 0.51487(8) 0.63113(8) 0.0419(5) Uani 1 1 d . . . . .
H50A H 0.880442 0.487207 0.653588 0.050 Uiso 1 1 calc R U . . .
C51 C 0.55000(15) 0.47431(6) 0.71493(6) 0.0231(3) Uani 1 1 d . . . . .
C52 C 0.7135(3) 0.4093(3) 0.7281(3) 0.0297(6) Uani 0.701(18) 1 d DG U P B 1
C53 C 0.7892(4) 0.3863(3) 0.6932(2) 0.0382(6) Uani 0.701(18) 1 d G U P B 1
H53A H 0.757475 0.383220 0.653476 0.046 Uiso 0.701(18) 1 calc R U P B 1
C54 C 0.9115(4) 0.3678(3) 0.7164(3) 0.0477(9) Uani 0.701(18) 1 d G U P B 1
H54A H 0.963223 0.352056 0.692529 0.057 Uiso 0.701(18) 1 calc R U P B 1
C55 C 0.9580(3) 0.3722(2) 0.7745(3) 0.0488(12) Uani 0.701(18) 1 d G U P B 1
H55A H 1.041483 0.359583 0.790345 0.059 Uiso 0.701(18) 1 calc R U P B 1
C56 C 0.8822(5) 0.3952(2) 0.8094(3) 0.0442(12) Uani 0.701(18) 1 d G U P B 1
H56A H 0.913993 0.398273 0.849109 0.053 Uiso 0.701(18) 1 calc R U P B 1
C57 C 0.7600(5) 0.4137(2) 0.7862(3) 0.0347(10) Uani 0.701(18) 1 d G U P B 1
H57A H 0.708245 0.429438 0.810058 0.042 Uiso 0.701(18) 1 calc R U P B 1
C52' C 0.7168(6) 0.4113(8) 0.7225(6) 0.0297(6) Uani 0.299(18) 1 d DG U P B 2
C53' C 0.7762(11) 0.3832(9) 0.6843(4) 0.0382(6) Uani 0.299(18) 1 d G U P B 2
H53B H 0.731710 0.376886 0.646539 0.046 Uiso 0.299(18) 1 calc R U P B 2
C54' C 0.9007(11) 0.3644(7) 0.7014(5) 0.0477(9) Uani 0.299(18) 1 d G U P B 2
H54B H 0.941296 0.345228 0.675325 0.057 Uiso 0.299(18) 1 calc R U P B 2
C55' C 0.9658(6) 0.3737(5) 0.7567(6) 0.0488(12) Uani 0.299(18) 1 d G U P B 2
H55B H 1.050899 0.360883 0.768338 0.059 Uiso 0.299(18) 1 calc R U P B 2
C56' C 0.9064(9) 0.4018(5) 0.7948(5) 0.0442(12) Uani 0.299(18) 1 d G U P B 2
H56B H 0.950920 0.408197 0.832565 0.053 Uiso 0.299(18) 1 calc R U P B 2
C57' C 0.7819(9) 0.4206(5) 0.7777(5) 0.0347(10) Uani 0.299(18) 1 d G U P B 2
H57B H 0.741334 0.439855 0.803780 0.042 Uiso 0.299(18) 1 calc R U P B 2
C58 C 0.35588(15) 0.53083(6) 0.70383(6) 0.0243(3) Uani 1 1 d . . . . .
H58A H 0.267774 0.533351 0.687184 0.029 Uiso 1 1 calc R U . . .
C59 C 0.34618(15) 0.44957(6) 0.64785(6) 0.0244(3) Uani 1 1 d . . . . .
C60 C 0.34230(16) 0.46024(7) 0.59112(7) 0.0301(4) Uani 1 1 d . . . . .
H60A H 0.388272 0.490571 0.580044 0.036 Uiso 1 1 calc R U . . .
C61 C 0.27076(17) 0.42636(8) 0.55035(7) 0.0347(4) Uani 1 1 d . . . . .
H61A H 0.267996 0.433175 0.511151 0.042 Uiso 1 1 calc R U . . .
C62 C 0.20365(17) 0.38273(7) 0.56695(7) 0.0336(4) Uani 1 1 d . . . . .
H62A H 0.154509 0.359498 0.539070 0.040 Uiso 1 1 calc R U . . .
C63 C 0.20751(17) 0.37268(7) 0.62377(7) 0.0348(4) Uani 1 1 d . . . . .
H63A H 0.160523 0.342691 0.634850 0.042 Uiso 1 1 calc R U . . .
C64 C 0.27966(17) 0.40611(7) 0.66490(7) 0.0319(4) Uani 1 1 d . . . . .
H64A H 0.283062 0.399119 0.704117 0.038 Uiso 1 1 calc R U . . .
C1S C 0.1214(2) 0.78103(14) 0.47070(14) 0.0583(9) Uani 0.563(2) 1 d DG U P C 1
C2S C 0.1238(3) 0.78805(15) 0.52839(13) 0.0586(10) Uani 0.563(2) 1 d DG U P C 1
H2SA H 0.200547 0.799038 0.553023 0.070 Uiso 0.563(2) 1 calc R U P C 1
C3S C 0.0141(3) 0.77899(16) 0.55003(11) 0.0750(13) Uani 0.563(2) 1 d G U P C 1
H3SA H 0.015771 0.783785 0.589450 0.090 Uiso 0.563(2) 1 calc R U P C 1
C4S C -0.0981(3) 0.76291(16) 0.51398(16) 0.0767(13) Uani 0.563(2) 1 d G U P C 1
H4SA H -0.173151 0.756718 0.528769 0.092 Uiso 0.563(2) 1 calc R U P C 1
C5S C -0.1006(2) 0.75589(14) 0.45630(15) 0.0739(13) Uani 0.563(2) 1 d G U P C 1
H5SA H -0.177298 0.744904 0.431660 0.089 Uiso 0.563(2) 1 calc R U P C 1
C6S C 0.0092(3) 0.76495(14) 0.43466(11) 0.0663(13) Uani 0.563(2) 1 d DG U P C 1
H6SA H 0.007477 0.760157 0.395232 0.080 Uiso 0.563(2) 1 calc R U P C 1
C7S C 0.2386(6) 0.7931(3) 0.4480(3) 0.1015(18) Uani 0.563(2) 1 d D U P C 1
H7SA H 0.301342 0.811547 0.477371 0.152 Uiso 0.563(2) 1 calc R U P C 1
H7SB H 0.216939 0.817157 0.414735 0.152 Uiso 0.563(2) 1 calc R U P C 1
H7SC H 0.274670 0.758447 0.437109 0.152 Uiso 0.563(2) 1 calc R U P C 1
C1Q C 0.0287(8) 0.7736(4) 0.5066(4) 0.0583(9) Uani 0.201(2) 1 d DG U P D 2
C2Q C 0.1507(9) 0.7952(4) 0.5237(3) 0.0586(10) Uani 0.201(2) 1 d DG U P D 2
H2QA H 0.176469 0.809785 0.560920 0.070 Uiso 0.201(2) 1 calc R U P D 2
C3Q C 0.2352(7) 0.7953(4) 0.4864(4) 0.0750(13) Uani 0.201(2) 1 d G U P D 2
H3QA H 0.318595 0.809970 0.498111 0.090 Uiso 0.201(2) 1 calc R U P D 2
C4Q C 0.1975(9) 0.7739(5) 0.4320(4) 0.0767(13) Uani 0.201(2) 1 d G U P D 2
H4QA H 0.255231 0.773935 0.406461 0.092 Uiso 0.201(2) 1 calc R U P D 2
C5Q C 0.0755(10) 0.7523(4) 0.4148(3) 0.0739(13) Uani 0.201(2) 1 d G U P D 2
H5QA H 0.049741 0.737715 0.377621 0.089 Uiso 0.201(2) 1 calc R U P D 2
C6Q C -0.0090(8) 0.7522(4) 0.4521(4) 0.0663(13) Uani 0.201(2) 1 d DG U P D 2
H6QA H -0.092386 0.737530 0.440430 0.080 Uiso 0.201(2) 1 calc R U P D 2
C7Q C -0.0588(15) 0.7710(10) 0.5476(7) 0.1015(18) Uani 0.201(2) 1 d D U P D 2
H7QA H -0.057314 0.806411 0.567459 0.152 Uiso 0.201(2) 1 calc R U P D 2
H7QB H -0.031039 0.741543 0.575196 0.152 Uiso 0.201(2) 1 calc R U P D 2
H7QC H -0.145706 0.763357 0.527061 0.152 Uiso 0.201(2) 1 calc R U P D 2
C1T C 0.0377(7) 0.7854(3) 0.5138(3) 0.0583(9) Uani 0.236(2) 1 d DG U P E 3
C2T C -0.0758(6) 0.7735(3) 0.4765(3) 0.0586(10) Uani 0.236(2) 1 d DG U P E 3
H2TA H -0.153993 0.773089 0.489718 0.070 Uiso 0.236(2) 1 calc R U P E 3
C3T C -0.0750(6) 0.7624(4) 0.4197(3) 0.0750(13) Uani 0.236(2) 1 d G U P E 3
H3TA H -0.152603 0.754304 0.394205 0.090 Uiso 0.236(2) 1 calc R U P E 3
C4T C 0.0393(8) 0.7631(3) 0.4004(3) 0.0767(13) Uani 0.236(2) 1 d G U P E 3
H4TA H 0.039901 0.755429 0.361593 0.092 Uiso 0.236(2) 1 calc R U P E 3
C5T C 0.1529(6) 0.7749(4) 0.4377(4) 0.0739(13) Uani 0.236(2) 1 d G U P E 3
H5TA H 0.231016 0.775341 0.424493 0.089 Uiso 0.236(2) 1 calc R U P E 3
C6T C 0.1520(6) 0.7860(3) 0.4945(3) 0.0663(13) Uani 0.236(2) 1 d DG U P E 3
H6TA H 0.229628 0.794125 0.520006 0.080 Uiso 0.236(2) 1 calc R U P E 3
C7T C 0.0384(14) 0.7976(5) 0.5745(4) 0.1015(18) Uani 0.236(2) 1 d D U P E 3
H7TA H -0.049274 0.796757 0.581105 0.152 Uiso 0.236(2) 1 calc R U P E 3
H7TB H 0.075167 0.834240 0.584007 0.152 Uiso 0.236(2) 1 calc R U P E 3
H7TC H 0.089601 0.769769 0.598448 0.152 Uiso 0.236(2) 1 calc R U P E 3

loop_
_atom_site_aniso_label
_atom_site_aniso_U_11
_atom_site_aniso_U_22
_atom_site_aniso_U_33
_atom_site_aniso_U_23
_atom_site_aniso_U_13
_atom_site_aniso_U_12
Al1 0.0221(2) 0.0188(2) 0.0174(2) -0.00127(17) 0.00184(17) 0.00136(18)
N1 0.0269(7) 0.0170(6) 0.0181(6) 0.0008(5) 0.0004(5) 0.0006(5)
N2 0.0216(6) 0.0180(6) 0.0168(6) 0.0002(5) 0.0032(5) 0.0011(5)
N3 0.0284(7) 0.0299(7) 0.0213(6) 0.0000(5) 0.0063(5) 0.0038(6)
N4 0.0224(7) 0.0306(7) 0.0250(7) -0.0016(6) 0.0052(5) 0.0030(6)
N5 0.0292(7) 0.0222(7) 0.0338(7) -0.0049(6) 0.0036(6) 0.0021(6)
N6 0.0242(7) 0.0223(7) 0.0234(6) -0.0034(5) 0.0025(5) 0.0000(5)
O1 0.0229(5) 0.0299(6) 0.0188(5) -0.0005(4) 0.0048(4) 0.0035(5)
O2 0.0221(5) 0.0299(6) 0.0238(5) -0.0034(5) 0.0017(4) 0.0007(5)
O3 0.0291(6) 0.0199(5) 0.0264(6) -0.0044(4) -0.0010(5) 0.0025(5)
O4 0.0253(6) 0.0237(6) 0.0238(5) -0.0045(4) 0.0059(4) 0.0004(4)
C1 0.0265(8) 0.0212(8) 0.0173(7) -0.0003(6) 0.0020(6) -0.0015(6)
C2 0.0214(7) 0.0185(7) 0.0194(7) -0.0007(6) 0.0039(6) -0.0016(6)
C3 0.0255(8) 0.0231(8) 0.0194(7) -0.0024(6) 0.0062(6) -0.0013(6)
C4 0.0350(9) 0.0242(8) 0.0206(8) -0.0019(6) 0.0078(6) -0.0035(7)
C5 0.0384(9) 0.0229(8) 0.0197(7) -0.0009(6) 0.0044(7) -0.0043(7)
C6 0.0619(13) 0.0267(9) 0.0203(8) 0.0021(7) 0.0033(8) -0.0063(8)
C7 0.0821(15) 0.0371(11) 0.0167(8) 0.0017(7) 0.0083(9) -0.0109(10)
C8 0.0785(15) 0.0365(10) 0.0205(8) -0.0073(7) 0.0159(9) -0.0112(10)
C9 0.0513(11) 0.0283(9) 0.0242(8) -0.0049(7) 0.0136(8) -0.0053(8)
C10 0.0551(12) 0.0267(9) 0.0310(9) -0.0105(7) 0.0183(8) -0.0041(8)
C11 0.0406(10) 0.0209(8) 0.0346(9) -0.0034(7) 0.0134(8) 0.0006(7)
C12 0.0302(8) 0.0235(8) 0.0242(8) -0.0004(6) 0.0072(6) 0.0000(7)
C13 0.0325(18) 0.0171(10) 0.0123(15) -0.0028(11) 0.0080(12) 0.0048(9)
C14 0.0345(17) 0.0252(12) 0.0227(8) 0.0014(8) 0.0085(14) 0.0018(14)
C15 0.042(3) 0.0293(10) 0.0362(14) 0.0088(9) 0.008(2) -0.0051(17)
C16 0.047(3) 0.0305(12) 0.0325(11) 0.0123(10) 0.003(2) 0.0041(17)
C17 0.0333(19) 0.0364(13) 0.0304(13) 0.0105(9) 0.0002(17) 0.0055(15)
C18 0.0342(18) 0.0296(9) 0.016(2) 0.0025(10) 0.0047(13) 0.0044(11)
C19 0.0352(16) 0.0435(11) 0.027(3) 0.0109(15) 0.0001(15) -0.0094(15)
C20 0.057(3) 0.057(3) 0.0450(14) 0.0020(17) 0.0047(18) -0.016(2)
C21 0.0458(12) 0.065(4) 0.0601(14) -0.005(2) 0.0169(11) -0.006(3)
C22 0.0256(19) 0.0385(12) 0.027(2) 0.0066(15) 0.0000(14) 0.0012(14)
C23 0.0357(12) 0.052(2) 0.053(3) 0.006(2) 0.0090(19) 0.0077(14)
C24 0.051(3) 0.0576(17) 0.042(2) 0.0002(17) -0.0108(16) -0.008(2)
C13' 0.0325(18) 0.0171(10) 0.0123(15) -0.0028(11) 0.0080(12) 0.0048(9)
C14' 0.0345(17) 0.0252(12) 0.0227(8) 0.0014(8) 0.0085(14) 0.0018(14)
C15' 0.042(3) 0.0293(10) 0.0362(14) 0.0088(9) 0.008(2) -0.0051(17)
C16' 0.047(3) 0.0305(12) 0.0325(11) 0.0123(10) 0.003(2) 0.0041(17)
C17' 0.0333(19) 0.0364(13) 0.0304(13) 0.0105(9) 0.0002(17) 0.0055(15)
C18' 0.0342(18) 0.0296(9) 0.016(2) 0.0025(10) 0.0047(13) 0.0044(11)
C19' 0.0352(16) 0.0435(11) 0.027(3) 0.0109(15) 0.0001(15) -0.0094(15)
C20' 0.057(3) 0.057(3) 0.0450(14) 0.0020(17) 0.0047(18) -0.016(2)
C21' 0.0458(12) 0.065(4) 0.0601(14) -0.005(2) 0.0169(11) -0.006(3)
C22' 0.0256(19) 0.0385(12) 0.027(2) 0.0066(15) 0.0000(14) 0.0012(14)
C23' 0.0357(12) 0.052(2) 0.053(3) 0.006(2) 0.0090(19) 0.0077(14)
C24' 0.051(3) 0.0576(17) 0.042(2) 0.0002(17) -0.0108(16) -0.008(2)
C25 0.0279(8) 0.0187(7) 0.0160(7) -0.0010(6) 0.0010(6) 0.0022(6)
C26 0.0369(9) 0.0207(8) 0.0191(7) -0.0012(6) 0.0059(6) -0.0006(7)
C27 0.0571(12) 0.0266(9) 0.0315(9) 0.0076(7) 0.0111(8) -0.0015(8)
C28 0.0606(14) 0.0328(10) 0.0451(11) 0.0167(9) -0.0023(10) 0.0102(10)
C29 0.0376(10) 0.0363(11) 0.0509(12) 0.0066(9) -0.0077(9) 0.0123(8)
C30 0.0297(9) 0.0254(8) 0.0289(8) -0.0016(7) -0.0004(7) 0.0048(7)
C31 0.0341(9) 0.0254(9) 0.0363(9) -0.0003(7) 0.0130(7) -0.0056(7)
C32 0.0567(13) 0.0518(13) 0.0513(12) -0.0035(10) 0.0306(10) 0.0000(10)
C33 0.0367(11) 0.0802(17) 0.0545(13) -0.0248(12) 0.0124(10) -0.0153(11)
C34 0.0240(9) 0.0330(10) 0.0463(10) -0.0024(8) 0.0055(7) 0.0040(7)
C35 0.0327(11) 0.0467(12) 0.0640(14) -0.0043(10) -0.0047(9) -0.0020(9)
C36 0.0399(12) 0.0554(14) 0.0838(17) -0.0150(12) 0.0260(11) 0.0018(10)
C37 0.0238(8) 0.0192(7) 0.0241(7) -0.0002(6) 0.0066(6) 0.0021(6)
C38 0.0264(8) 0.0284(8) 0.0198(7) 0.0073(6) 0.0075(6) -0.0008(7)
C39 0.0432(10) 0.0284(9) 0.0240(8) 0.0029(7) 0.0078(7) -0.0042(8)
C40 0.0441(11) 0.0547(12) 0.0265(9) 0.0063(8) -0.0002(8) -0.0154(10)
C41 0.0306(10) 0.0788(16) 0.0341(10) 0.0201(10) 0.0018(8) 0.0003(10)
C42 0.0366(10) 0.0602(13) 0.0348(10) 0.0151(9) 0.0124(8) 0.0178(9)
C43 0.0333(9) 0.0393(10) 0.0255(8) 0.0056(7) 0.0089(7) 0.0075(8)
C44 0.0204(8) 0.0296(9) 0.0304(8) -0.0031(7) 0.0032(6) 0.0007(7)
C45 0.0217(8) 0.0379(9) 0.0269(8) -0.0063(7) 0.0055(6) 0.0035(7)
C46 0.0294(9) 0.0413(10) 0.0332(9) -0.0027(8) 0.0066(7) 0.0004(8)
C47 0.0270(9) 0.0643(14) 0.0318(9) -0.0005(9) 0.0082(7) -0.0004(9)
C48 0.0315(10) 0.0749(15) 0.0361(10) -0.0080(10) 0.0112(8) 0.0092(10)
C49 0.0460(12) 0.0525(13) 0.0589(13) -0.0088(11) 0.0153(10) 0.0206(10)
C50 0.0395(11) 0.0415(11) 0.0472(11) -0.0005(9) 0.0148(9) 0.0087(9)
C51 0.0255(8) 0.0229(8) 0.0205(7) 0.0001(6) 0.0033(6) -0.0001(6)
C52 0.0281(9) 0.0172(10) 0.0432(15) -0.0016(10) 0.0054(8) 0.0003(7)
C53 0.0386(14) 0.0299(13) 0.0470(18) -0.0005(15) 0.0106(11) 0.0062(12)
C54 0.0404(14) 0.0403(14) 0.065(3) -0.002(2) 0.0163(18) 0.0125(12)
C55 0.0334(12) 0.0405(13) 0.069(3) -0.003(2) 0.0020(15) 0.0109(10)
C56 0.0409(18) 0.0389(16) 0.048(2) -0.0019(17) -0.0038(16) 0.0056(14)
C57 0.0294(16) 0.0298(16) 0.0438(18) -0.0027(13) 0.0044(12) 0.0028(15)
C52' 0.0281(9) 0.0172(10) 0.0432(15) -0.0016(10) 0.0054(8) 0.0003(7)
C53' 0.0386(14) 0.0299(13) 0.0470(18) -0.0005(15) 0.0106(11) 0.0062(12)
C54' 0.0404(14) 0.0403(14) 0.065(3) -0.002(2) 0.0163(18) 0.0125(12)
C55' 0.0334(12) 0.0405(13) 0.069(3) -0.003(2) 0.0020(15) 0.0109(10)
C56' 0.0409(18) 0.0389(16) 0.048(2) -0.0019(17) -0.0038(16) 0.0056(14)
C57' 0.0294(16) 0.0298(16) 0.0438(18) -0.0027(13) 0.0044(12) 0.0028(15)
C58 0.0224(8) 0.0269(8) 0.0238(8) -0.0009(6) 0.0048(6) -0.0006(6)
C59 0.0255(8) 0.0216(8) 0.0253(8) -0.0046(6) 0.0030(6) 0.0004(6)
C60 0.0344(9) 0.0290(9) 0.0271(8) -0.0004(7) 0.0064(7) -0.0033(7)
C61 0.0413(10) 0.0385(10) 0.0228(8) -0.0027(7) 0.0027(7) -0.0022(8)
C62 0.0345(10) 0.0301(9) 0.0323(9) -0.0086(7) -0.0031(7) -0.0010(7)
C63 0.0391(10) 0.0261(9) 0.0373(10) -0.0011(7) 0.0030(8) -0.0083(8)
C64 0.0387(10) 0.0306(9) 0.0259(8) 0.0005(7) 0.0049(7) -0.0048(8)
C1S 0.060(2) 0.053(2) 0.063(2) 0.0030(17) 0.0151(17) 0.0181(17)
C2S 0.051(2) 0.0485(19) 0.067(2) -0.0006(16) -0.0117(16) 0.0092(17)
C3S 0.079(3) 0.065(3) 0.077(3) 0.007(2) 0.004(2) 0.011(2)
C4S 0.073(3) 0.055(2) 0.107(3) 0.008(2) 0.028(3) 0.007(2)
C5S 0.067(3) 0.050(2) 0.098(3) -0.014(2) 0.000(2) 0.005(2)
C6S 0.066(2) 0.057(3) 0.071(3) -0.015(2) 0.000(2) 0.0120(19)
C7S 0.094(3) 0.106(3) 0.104(3) -0.002(2) 0.020(2) 0.007(2)
C1Q 0.060(2) 0.053(2) 0.063(2) 0.0030(17) 0.0151(17) 0.0181(17)
C2Q 0.051(2) 0.0485(19) 0.067(2) -0.0006(16) -0.0117(16) 0.0092(17)
C3Q 0.079(3) 0.065(3) 0.077(3) 0.007(2) 0.004(2) 0.011(2)
C4Q 0.073(3) 0.055(2) 0.107(3) 0.008(2) 0.028(3) 0.007(2)
C5Q 0.067(3) 0.050(2) 0.098(3) -0.014(2) 0.000(2) 0.005(2)
C6Q 0.066(2) 0.057(3) 0.071(3) -0.015(2) 0.000(2) 0.0120(19)
C7Q 0.094(3) 0.106(3) 0.104(3) -0.002(2) 0.020(2) 0.007(2)
C1T 0.060(2) 0.053(2) 0.063(2) 0.0030(17) 0.0151(17) 0.0181(17)
C2T 0.051(2) 0.0485(19) 0.067(2) -0.0006(16) -0.0117(16) 0.0092(17)
C3T 0.079(3) 0.065(3) 0.077(3) 0.007(2) 0.004(2) 0.011(2)
C4T 0.073(3) 0.055(2) 0.107(3) 0.008(2) 0.028(3) 0.007(2)
C5T 0.067(3) 0.050(2) 0.098(3) -0.014(2) 0.000(2) 0.005(2)
C6T 0.066(2) 0.057(3) 0.071(3) -0.015(2) 0.000(2) 0.0120(19)
C7T 0.094(3) 0.106(3) 0.104(3) -0.002(2) 0.020(2) 0.007(2)

loop_
_atom_type_symbol
_atom_type_description
_atom_type_scat_dispersion_real
_atom_type_scat_dispersion_imag
_atom_type_scat_source
C C 0.0033 0.0016 'International Tables Vol C Tables 4.2.6.8 and 6.1.1.4'
H H 0.0000 0.0000 'International Tables Vol C Tables 4.2.6.8 and 6.1.1.4'
N N 0.0061 0.0033 'International Tables Vol C Tables 4.2.6.8 and 6.1.1.4'
O O 0.0106 0.0060 'International Tables Vol C Tables 4.2.6.8 and 6.1.1.4'
Al Al 0.0645 0.0514 'International Tables Vol C Tables 4.2.6.8 and 6.1.1.4'

loop_
_geom_angle_atom_site_label_1
_geom_angle_atom_site_label_2
_geom_angle_atom_site_label_3
_geom_angle
_geom_angle_site_symmetry_1
_geom_angle_site_symmetry_3
_geom_angle_publ_flag
O3 Al1 O1 94.01(5) . . ?
O3 Al1 O4 86.63(5) . . ?
O1 Al1 O4 86.71(5) . . ?
O3 Al1 O2 86.51(5) . . ?
O1 Al1 O2 86.41(5) . . ?
O4 Al1 O2 169.91(5) . . ?
O3 Al1 N1 91.84(5) . . ?
O1 Al1 N1 173.09(6) . . ?
O4 Al1 N1 97.32(5) . . ?
O2 Al1 N1 90.29(5) . . ?
O3 Al1 N2 174.49(5) . . ?
O1 Al1 N2 90.96(5) . . ?
O4 Al1 N2 91.29(5) . . ?
O2 Al1 N2 96.19(5) . . ?
N1 Al1 N2 83.36(5) . . ?
C1 N1 C13' 121.5(3) . . ?
C1 N1 C13 113.6(6) . . ?
C1 N1 Al1 111.42(9) . . ?
C13' N1 Al1 126.7(3) . . ?
C13 N1 Al1 135.0(6) . . ?
C2 N2 C25 117.00(12) . . ?
C2 N2 Al1 110.96(9) . . ?
C25 N2 Al1 131.74(9) . . ?
C37 N3 C38 119.29(13) . . ?
C44 N4 C45 116.57(13) . . ?
C44 N4 C37 123.15(13) . . ?
C45 N4 C37 120.20(12) . . ?
C51 N5 C52' 119.1(8) . . ?
C51 N5 C52 118.5(3) . . ?
C58 N6 C51 123.58(13) . . ?
C58 N6 C59 116.77(13) . . ?
C51 N6 C59 119.64(12) . . ?
C37 O1 Al1 133.54(10) . . ?
C44 O2 Al1 124.60(10) . . ?
C51 O3 Al1 132.65(10) . . ?
C58 O4 Al1 123.24(10) . . ?
N1 C1 C2 116.95(13) . . ?
N1 C1 C5 134.64(14) . . ?
C2 C1 C5 108.40(13) . . ?
N2 C2 C1 117.29(13) . . ?
N2 C2 C3 133.98(13) . . ?
C1 C2 C3 108.74(12) . . ?
C12 C3 C4 118.44(14) . . ?
C12 C3 C2 136.47(14) . . ?
C4 C3 C2 105.08(13) . . ?
C9 C4 C3 123.50(15) . . ?
C9 C4 C5 123.96(15) . . ?
C3 C4 C5 112.54(13) . . ?
C6 C5 C4 118.34(15) . . ?
C6 C5 C1 136.42(16) . . ?
C4 C5 C1 105.24(13) . . ?
C5 C6 C7 118.33(16) . . ?
C8 C7 C6 122.95(16) . . ?
C7 C8 C9 120.40(16) . . ?
C4 C9 C10 116.49(15) . . ?
C4 C9 C8 116.02(16) . . ?
C10 C9 C8 127.49(16) . . ?
C11 C10 C9 120.37(15) . . ?
C10 C11 C12 122.32(16) . . ?
C3 C12 C11 118.86(15) . . ?
C14 C13 C18 120.0 . . ?
C14 C13 N1 120.5(9) . . ?
C18 C13 N1 118.4(9) . . ?
C13 C14 C15 120.0 . . ?
C13 C14 C19 122.6(11) . . ?
C15 C14 C19 117.3(11) . . ?
C16 C15 C14 120.0 . . ?
C15 C16 C17 120.0 . . ?
C16 C17 C18 120.0 . . ?
C17 C18 C13 120.0 . . ?
C17 C18 C22 119.9(10) . . ?
C13 C18 C22 120.0(10) . . ?
C14 C19 C21 98.0(15) . . ?
C14 C19 C20 104.4(15) . . ?
C21 C19 C20 110.4(9) . . ?
C18 C22 C23 113.9(11) . . ?
C18 C22 C24 111.1(10) . . ?
C23 C22 C24 109.9(7) . . ?
C14' C13' C18' 120.0 . . ?
C14' C13' N1 119.0(4) . . ?
C18' C13' N1 120.9(4) . . ?
C15' C14' C13' 120.0 . . ?
C15' C14' C19' 118.5(5) . . ?
C13' C14' C19' 121.2(5) . . ?
C14' C15' C16' 120.0 . . ?
C15' C16' C17' 120.0 . . ?
C16' C17' C18' 120.0 . . ?
C17' C18' C13' 120.0 . . ?
C17' C18' C22' 115.5(5) . . ?
C13' C18' C22' 124.5(5) . . ?
C14' C19' C21' 116.5(8) . . ?
C14' C19' C20' 116.3(7) . . ?
C21' C19' C20' 108.9(5) . . ?
C24' C22' C18' 111.8(5) . . ?
C24' C22' C23' 110.9(3) . . ?
C18' C22' C23' 109.6(5) . . ?
C26 C25 C30 120.97(14) . . ?
C26 C25 N2 119.38(13) . . ?
C30 C25 N2 119.59(14) . . ?
C27 C26 C25 118.35(16) . . ?
C27 C26 C31 120.15(15) . . ?
C25 C26 C31 121.43(14) . . ?
C28 C27 C26 121.36(17) . . ?
C27 C28 C29 119.68(17) . . ?
C28 C29 C30 121.71(18) . . ?
C29 C30 C25 117.89(16) . . ?
C29 C30 C34 119.35(16) . . ?
C25 C30 C34 122.75(14) . . ?
C26 C31 C33 110.85(15) . . ?
C26 C31 C32 113.36(15) . . ?
C33 C31 C32 110.19(16) . . ?
C30 C34 C36 112.36(16) . . ?
C30 C34 C35 110.05(16) . . ?
C36 C34 C35 110.43(16) . . ?
N3 C37 O1 130.13(14) . . ?
N3 C37 N4 114.04(13) . . ?
O1 C37 N4 115.82(13) . . ?
C39 C38 C43 118.42(15) . . ?
C39 C38 N3 116.99(15) . . ?
C43 C38 N3 124.37(15) . . ?
C40 C39 C38 121.50(17) . . ?
C41 C40 C39 119.75(18) . . ?
C40 C41 C42 119.70(18) . . ?
C41 C42 C43 121.08(19) . . ?
C42 C43 C38 119.52(17) . . ?
O2 C44 N4 127.38(15) . . ?
C50 C45 C46 121.23(16) . . ?
C50 C45 N4 118.54(16) . . ?
C46 C45 N4 120.09(15) . . ?
C45 C46 C47 119.31(18) . . ?
C48 C47 C46 120.55(19) . . ?
C47 C48 C49 120.12(18) . . ?
C48 C49 C50 120.47(19) . . ?
C45 C50 C49 118.31(19) . . ?
N5 C51 O3 129.96(15) . . ?
N5 C51 N6 114.51(13) . . ?
O3 C51 N6 115.53(13) . . ?
C53 C52 C57 120.0 . . ?
C53 C52 N5 117.5(4) . . ?
C57 C52 N5 122.5(4) . . ?
C54 C53 C52 120.0 . . ?
C55 C54 C53 120.0 . . ?
C54 C55 C56 120.0 . . ?
C55 C56 C57 120.0 . . ?
C56 C57 C52 120.0 . . ?
C53' C52' C57' 120.0 . . ?
C53' C52' N5 116.0(10) . . ?
C57' C52' N5 123.9(10) . . ?
C52' C53' C54' 120.0 . . ?
C55' C54' C53' 120.0 . . ?
C54' C55' C56' 120.0 . . ?
C57' C56' C55' 120.0 . . ?
C56' C57' C52' 120.0 . . ?
O4 C58 N6 126.97(14) . . ?
C64 C59 C60 121.31(15) . . ?
C64 C59 N6 120.15(14) . . ?
C60 C59 N6 118.48(14) . . ?
C59 C60 C61 119.45(16) . . ?
C62 C61 C60 119.73(16) . . ?
C63 C62 C61 120.32(16) . . ?
C62 C63 C64 120.37(16) . . ?
C59 C64 C63 118.81(15) . . ?
C2S C1S C6S 120.0 . . ?
C2S C1S C7S 119.1(3) . . ?
C6S C1S C7S 120.8(3) . . ?
C3S C2S C1S 120.0 . . ?
C4S C3S C2S 120.0 . . ?
C3S C4S C5S 120.0 . . ?
C6S C5S C4S 120.0 . . ?
C5S C6S C1S 120.0 . . ?
C2Q C1Q C6Q 120.0 . . ?
C2Q C1Q C7Q 119.7(8) . . ?
C6Q C1Q C7Q 120.2(8) . . ?
C3Q C2Q C1Q 120.0 . . ?
C2Q C3Q C4Q 120.0 . . ?
C3Q C4Q C5Q 120.0 . . ?
C6Q C5Q C4Q 120.0 . . ?
C5Q C6Q C1Q 120.0 . . ?
C2T C1T C6T 120.0 . . ?
C2T C1T C7T 120.7(7) . . ?
C6T C1T C7T 119.3(7) . . ?
C1T C2T C3T 120.0 . . ?
C4T C3T C2T 120.0 . . ?
C3T C4T C5T 120.0 . . ?
C4T C5T C6T 120.0 . . ?
C5T C6T C1T 120.0 . . ?

loop_
_geom_bond_atom_site_label_1
_geom_bond_atom_site_label_2
_geom_bond_distance
_geom_bond_site_symmetry_2
_geom_bond_publ_flag
Al1 O3 1.8529(11) . ?
Al1 O1 1.8580(11) . ?
Al1 O4 1.9315(11) . ?
Al1 O2 1.9347(11) . ?
Al1 N1 1.9846(12) . ?
Al1 N2 1.9918(13) . ?
N1 C1 1.3294(19) . ?
N1 C13' 1.445(2) . ?
N1 C13 1.446(4) . ?
N2 C2 1.3308(18) . ?
N2 C25 1.4399(18) . ?
N3 C37 1.2785(19) . ?
N3 C38 1.414(2) . ?
N4 C44 1.334(2) . ?
N4 C45 1.451(2) . ?
N4 C37 1.456(2) . ?
N5 C51 1.275(2) . ?
N5 C52' 1.422(4) . ?
N5 C52 1.433(2) . ?
N6 C58 1.332(2) . ?
N6 C51 1.454(2) . ?
N6 C59 1.4545(19) . ?
O1 C37 1.2802(18) . ?
O2 C44 1.2440(19) . ?
O3 C51 1.2849(18) . ?
O4 C58 1.2484(18) . ?
C1 C2 1.431(2) . ?
C1 C5 1.467(2) . ?
C2 C3 1.467(2) . ?
C3 C12 1.375(2) . ?
C3 C4 1.422(2) . ?
C4 C9 1.396(2) . ?
C4 C5 1.423(2) . ?
C5 C6 1.379(2) . ?
C6 C7 1.417(2) . ?
C7 C8 1.368(3) . ?
C8 C9 1.421(2) . ?
C9 C10 1.418(3) . ?
C10 C11 1.373(2) . ?
C11 C12 1.416(2) . ?
C13 C14 1.3900 . ?
C13 C18 1.3900 . ?
C14 C15 1.3900 . ?
C14 C19 1.528(4) . ?
C15 C16 1.3900 . ?
C16 C17 1.3900 . ?
C17 C18 1.3900 . ?
C18 C22 1.533(4) . ?
C19 C21 1.542(5) . ?
C19 C20 1.542(5) . ?
C22 C23 1.534(5) . ?
C22 C24 1.535(5) . ?
C13' C14' 1.3900 . ?
C13' C18' 1.3900 . ?
C14' C15' 1.3900 . ?
C14' C19' 1.531(3) . ?
C15' C16' 1.3900 . ?
C16' C17' 1.3900 . ?
C17' C18' 1.3900 . ?
C18' C22' 1.534(3) . ?
C19' C21' 1.545(4) . ?
C19' C20' 1.546(4) . ?
C22' C24' 1.529(4) . ?
C22' C23' 1.534(4) . ?
C25 C26 1.404(2) . ?
C25 C30 1.405(2) . ?
C26 C27 1.396(2) . ?
C26 C31 1.512(2) . ?
C27 C28 1.374(3) . ?
C28 C29 1.375(3) . ?
C29 C30 1.397(2) . ?
C30 C34 1.518(2) . ?
C31 C33 1.524(3) . ?
C31 C32 1.527(2) . ?
C34 C36 1.527(3) . ?
C34 C35 1.532(3) . ?
C38 C39 1.390(2) . ?
C38 C43 1.401(2) . ?
C39 C40 1.381(3) . ?
C40 C41 1.375(3) . ?
C41 C42 1.383(3) . ?
C42 C43 1.386(2) . ?
C45 C50 1.378(3) . ?
C45 C46 1.379(2) . ?
C46 C47 1.379(2) . ?
C47 C48 1.367(3) . ?
C48 C49 1.373(3) . ?
C49 C50 1.400(3) . ?
C52 C53 1.3900 . ?
C52 C57 1.3900 . ?
C53 C54 1.3900 . ?
C54 C55 1.3900 . ?
C55 C56 1.3900 . ?
C56 C57 1.3900 . ?
C52' C53' 1.3900 . ?
C52' C57' 1.3900 . ?
C53' C54' 1.3900 . ?
C54' C55' 1.3900 . ?
C55' C56' 1.3900 . ?
C56' C57' 1.3900 . ?
C59 C64 1.376(2) . ?
C59 C60 1.379(2) . ?
C60 C61 1.386(2) . ?
C61 C62 1.379(3) . ?
C62 C63 1.378(2) . ?
C63 C64 1.388(2) . ?
C1S C2S 1.3900 . ?
C1S C6S 1.3900 . ?
C1S C7S 1.489(6) . ?
C2S C3S 1.3900 . ?
C3S C4S 1.3900 . ?
C4S C5S 1.3900 . ?
C5S C6S 1.3900 . ?
C1Q C2Q 1.3900 . ?
C1Q C6Q 1.3900 . ?
C1Q C7Q 1.485(7) . ?
C2Q C3Q 1.3900 . ?
C3Q C4Q 1.3900 . ?
C4Q C5Q 1.3900 . ?
C5Q C6Q 1.3900 . ?
C1T C2T 1.3900 . ?
C1T C6T 1.3900 . ?
C1T C7T 1.484(7) . ?
C2T C3T 1.3900 . ?
C3T C4T 1.3900 . ?
C4T C5T 1.3900 . ?
C5T C6T 1.3900 . ?
